data_7008673
loop_
_publ_author_name
'Rosenthal, Esther C. E.'
'Cui, Huiling'
'Koch, Juliane'
'Escarpa Gaede, Petra'
'Hummert, Markus'
'Dechert, Sebastian'

_publ_section_title
;
 Chloride-bridged oxovanadium(V) complexes with alkoxyalkoxide ligands.
 Synthesis, structure, electrochemistry and reactivities.
;
_journal_issue 18
_journal_name_full 'Dalton transactions (Cambridge, England : 2003)'
_journal_page_first 3108
_journal_page_last 3117
_journal_paper_doi 10.1039/b505750g
_journal_year 2005
_chemical_formula_sum 'C12 H33 O Si3 V'
_chemical_formula_weight 328.59
_chemical_name_systematic
;
?
;
_space_group_IT_number 176
_symmetry_cell_setting hexagonal
_symmetry_space_group_name_Hall '-P 6c'
_symmetry_space_group_name_H-M 'P 63/m'
_atom_sites_solution_hydrogens geom
_atom_sites_solution_primary direct
_atom_sites_solution_secondary difmap
_audit_creation_method SHELXL-97
_cell_angle_alpha 90.00
_cell_angle_beta 90.00
_cell_angle_gamma 120.00
_cell_formula_units_Z 2
_cell_length_a 10.51890(10)
_cell_length_b 10.51890(10)
_cell_length_c 10.0831(2)
_cell_measurement_reflns_used 7011
_cell_measurement_temperature 173(2)
_cell_measurement_theta_max 30.54
_cell_measurement_theta_min 2.24
_cell_volume 966.20(2)
_computing_cell_refinement 'SAINT (Siemens, 1995)'
_computing_data_collection 'SMART (Siemens, 1995)'
_computing_data_reduction 'SAINT (Siemens, 1995)'
_computing_publication_material 'SHELXL-97 (Sheldrick, 1997)'
_computing_structure_refinement 'SHELXL-97 (Sheldrick, 1997)'
_computing_structure_solution 'SHELXS-97 (Sheldrick, 1990)'
_diffrn_ambient_temperature 173(2)
_diffrn_measured_fraction_theta_full 0.996
_diffrn_measured_fraction_theta_max 0.996
_diffrn_measurement_device_type 'Siemens SMART CCD'
_diffrn_measurement_method \w
_diffrn_radiation_monochromator graphite
_diffrn_radiation_source 'fine-focus sealed tube'
_diffrn_radiation_type MoK\a
_diffrn_radiation_wavelength 0.71073
_diffrn_reflns_av_R_equivalents 0.0515
_diffrn_reflns_av_sigmaI/netI 0.0242
_diffrn_reflns_limit_h_max 12
_diffrn_reflns_limit_h_min -12
_diffrn_reflns_limit_k_max 12
_diffrn_reflns_limit_k_min -7
_diffrn_reflns_limit_l_max 12
_diffrn_reflns_limit_l_min -12
_diffrn_reflns_number 6519
_diffrn_reflns_theta_full 25.94
_diffrn_reflns_theta_max 25.94
_diffrn_reflns_theta_min 2.24
_exptl_absorpt_coefficient_mu 0.684
_exptl_absorpt_correction_T_max 0.826275
_exptl_absorpt_correction_T_min 0.593339
_exptl_absorpt_correction_type empirical
_exptl_absorpt_process_details 'SADABS (Sheldrick, 1996)'
_exptl_crystal_colour black
_exptl_crystal_density_diffrn 1.129
_exptl_crystal_density_method 'not measured'
_exptl_crystal_description block
_exptl_crystal_F_000 348
_exptl_crystal_size_max 0.52
_exptl_crystal_size_mid 0.45
_exptl_crystal_size_min 0.38
_refine_diff_density_max 0.787
_refine_diff_density_min -1.077
_refine_diff_density_rms 0.101
_refine_ls_extinction_method none
_refine_ls_goodness_of_fit_ref 1.377
_refine_ls_hydrogen_treatment mixed
_refine_ls_matrix_type full
_refine_ls_number_parameters 46
_refine_ls_number_reflns 668
_refine_ls_number_restraints 3
_refine_ls_restrained_S_all 1.374
_refine_ls_R_factor_all 0.0732
_refine_ls_R_factor_gt 0.0724
_refine_ls_shift/su_max 0.000
_refine_ls_shift/su_mean 0.000
_refine_ls_structure_factor_coef Fsqd
_refine_ls_weighting_details 'calc w=1/[\s^2^(Fo^2^)+(0.0000P)^2^+5.0905P] where P=(Fo^2^+2Fc^2^)/3'
_refine_ls_weighting_scheme calc
_refine_ls_wR_factor_gt 0.1751
_refine_ls_wR_factor_ref 0.1753
_reflns_number_gt 653
_reflns_number_total 668
_reflns_threshold_expression >2sigma(I)
_cod_data_source_file b505750g.txt
_cod_data_source_block Si
_cod_original_sg_symbol_H-M P6(3)/m
_cod_original_formula_sum 'C12 H33 O1 Si3 V1'
_cod_database_code 7008673

loop_
_symmetry_equiv_pos_as_xyz
'x, y, z'
'-y, x-y, z'
'-x+y, -x, z'
'-x, -y, z+1/2'
'y, -x+y, z+1/2'
'x-y, x, z+1/2'
'-x, -y, -z'
'y, -x+y, -z'
'x-y, x, -z'
'x, y, -z-1/2'
'-y, x-y, -z-1/2'
'-x+y, -x, -z-1/2'

loop_
_atom_site_label
_atom_site_type_symbol
_atom_site_fract_x
_atom_site_fract_y
_atom_site_fract_z
_atom_site_U_iso_or_equiv
_atom_site_adp_type
_atom_site_occupancy
_atom_site_symmetry_multiplicity
_atom_site_calc_flag
_atom_site_refinement_flags
_atom_site_disorder_assembly
_atom_site_disorder_group
C1 C 0.9243(7) 0.7960(7) 0.2500 0.0226(14) Uani 1 2 d SD . .
C2 C 1.1547(7) 0.7537(7) 0.0990(6) 0.0443(15) Uani 1 1 d . . .
H2A H 1.0931 0.7215 0.0193 0.066 Uiso 1 1 calc R . .
H2B H 1.2144 0.7062 0.1024 0.066 Uiso 1 1 calc R . .
H2C H 1.2192 0.8605 0.0963 0.066 Uiso 1 1 calc R . .
C3 C 0.9093(10) 0.4980(9) 0.2500 0.044(2) Uani 1 2 d SD . .
O1 O 1.0000 1.0000 0.0000 0.022(3) Uani 0.485(6) 6 d SP . 1
V1 V 1.0000 1.0000 0.1756(2) 0.0166(8) Uani 0.485(6) 3 d SP . 1
Si1 Si 1.0349(2) 0.7022(2) 0.2500 0.0225(6) Uani 1 2 d S . .
H1 H 0.854(7) 0.770(9) 0.178(6) 0.11(3) Uiso 1 1 d D . .
H3B H 0.853(7) 0.473(8) 0.170(4) 0.07(2) Uiso 1 1 d D . .
H3A H 0.966(9) 0.449(9) 0.2500 0.06(3) Uiso 1 2 d SD . .

loop_
_atom_site_aniso_label
_atom_site_aniso_U_11
_atom_site_aniso_U_22
_atom_site_aniso_U_33
_atom_site_aniso_U_23
_atom_site_aniso_U_13
_atom_site_aniso_U_12
C1 0.024(3) 0.018(3) 0.028(3) 0.000 0.000 0.013(3)
C2 0.049(3) 0.051(4) 0.045(3) 0.011(3) 0.015(3) 0.034(3)
C3 0.040(5) 0.019(4) 0.072(6) 0.000 0.000 0.014(4)
O1 0.024(5) 0.024(5) 0.020(8) 0.000 0.000 0.012(2)
V1 0.0158(9) 0.0158(9) 0.0180(14) 0.000 0.000 0.0079(4)
Si1 0.0225(10) 0.0198(10) 0.0272(10) 0.000 0.000 0.0121(8)

loop_
_atom_type_symbol
_atom_type_description
_atom_type_scat_dispersion_real
_atom_type_scat_dispersion_imag
_atom_type_scat_source
C C 0.0033 0.0016 'International Tables Vol C Tables 4.2.6.8 and 6.1.1.4'
H H 0.0000 0.0000 'International Tables Vol C Tables 4.2.6.8 and 6.1.1.4'
O O 0.0106 0.0060 'International Tables Vol C Tables 4.2.6.8 and 6.1.1.4'
Si Si 0.0817 0.0704 'International Tables Vol C Tables 4.2.6.8 and 6.1.1.4'
V V 0.3005 0.5294 'International Tables Vol C Tables 4.2.6.8 and 6.1.1.4'

loop_
_geom_angle_atom_site_label_1
_geom_angle_atom_site_label_2
_geom_angle_atom_site_label_3
_geom_angle
_geom_angle_site_symmetry_1
_geom_angle_site_symmetry_3
_geom_angle_publ_flag
Si1 C1 V1 122.9(3) . 10_556 ?
Si1 C1 V1 122.9(3) . . ?
V1 C1 V1 43.50(18) 10_556 . ?
V1 O1 V1 180.0 7_775 . ?
V1 V1 O1 180.000(1) 10_556 . ?
V1 V1 C1 68.25(9) 10_556 2_765 ?
O1 V1 C1 111.75(9) . 2_765 ?
V1 V1 C1 68.25(9) 10_556 3_675 ?
O1 V1 C1 111.75(9) . 3_675 ?
C1 V1 C1 107.10(10) 2_765 3_675 ?
V1 V1 C1 68.25(9) 10_556 . ?
O1 V1 C1 111.75(9) . . ?
C1 V1 C1 107.10(10) 2_765 . ?
C1 V1 C1 107.10(10) 3_675 . ?
C1 Si1 C2 110.7(2) . 10_556 ?
C1 Si1 C2 110.7(2) . . ?
C2 Si1 C2 108.6(4) 10_556 . ?
C1 Si1 C3 109.7(4) . . ?
C2 Si1 C3 108.5(2) 10_556 . ?
C2 Si1 C3 108.5(2) . . ?

loop_
_geom_bond_atom_site_label_1
_geom_bond_atom_site_label_2
_geom_bond_distance
_geom_bond_site_symmetry_2
_geom_bond_publ_flag
C1 Si1 1.864(7) . ?
C1 V1 2.023(6) 10_556 ?
C1 V1 2.023(6) . ?
C2 Si1 1.875(6) . ?
C3 Si1 1.877(8) . ?
O1 V1 1.771(2) 7_775 ?
O1 V1 1.771(2) . ?
V1 V1 1.499(5) 10_556 ?
V1 C1 2.023(6) 2_765 ?
V1 C1 2.023(6) 3_675 ?
Si1 C2 1.875(6) 10_556 ?
